data_1507994
loop_
_publ_author_name
'Lee, Jack Chang Hung'
'McDonald, Robert'
'Hall, Dennis G.'

_publ_section_title
;
 Enantioselective preparation and chemoselective cross-coupling of
 1,1-diboron compounds.
;
_journal_issue 11
_journal_name_full 'Nature chemistry'
_journal_page_first 894
_journal_page_last 899
_journal_paper_doi 10.1038/nchem.1150
_journal_volume 3
_journal_year 2011
_chemical_absolute_configuration ad
_chemical_formula_moiety 'C26 H29 B2 Br N2 O4'
_chemical_formula_sum 'C26 H29 B2 Br N2 O4'
_chemical_formula_weight 535.04
_chemical_name_systematic
; 
 ? 
;
_space_group_IT_number 1
_symmetry_cell_setting triclinic
_symmetry_space_group_name_Hall 'P 1'
_symmetry_space_group_name_H-M 'P 1'
_atom_sites_solution_hydrogens geom
_atom_sites_solution_primary direct
_atom_sites_solution_secondary difmap
_audit_creation_method SHELXL-97
_cell_angle_alpha 98.499(2)
_cell_angle_beta 96.322(2)
_cell_angle_gamma 92.204(3)
_cell_formula_units_Z 2
_cell_length_a 9.058(2)
_cell_length_b 9.824(2)
_cell_length_c 14.734(3)
_cell_measurement_reflns_used 9886
_cell_measurement_temperature 173(2)
_cell_measurement_theta_max 27.56
_cell_measurement_theta_min 2.27
_cell_volume 1286.8(5)
_computing_cell_refinement 'Bruker SAINT'
_computing_data_collection 'Bruker APEX2'
_computing_data_reduction 'Bruker SAINT'
_computing_molecular_graphics 'Bruker SHELXTL'
_computing_publication_material 'Bruker SHELXTL'
_computing_structure_refinement 'SHELXL-97 (Sheldrick, 2008)'
_computing_structure_solution 'SHELXD (Schneider & Sheldrick, 2002)'
_diffrn_ambient_temperature 173(2)
_diffrn_measured_fraction_theta_full 0.998
_diffrn_measured_fraction_theta_max 0.985
_diffrn_measurement_device_type 'Bruker APEX-II CCD'
_diffrn_measurement_method '\w scans'
_diffrn_radiation_monochromator graphite
_diffrn_radiation_source 'fine-focus sealed tube'
_diffrn_radiation_type MoK\a
_diffrn_radiation_wavelength 0.71073
_diffrn_reflns_av_R_equivalents 0.0000
_diffrn_reflns_av_sigmaI/netI 0.0428
_diffrn_reflns_limit_h_max 11
_diffrn_reflns_limit_h_min -11
_diffrn_reflns_limit_k_max 12
_diffrn_reflns_limit_k_min -12
_diffrn_reflns_limit_l_max 18
_diffrn_reflns_limit_l_min -19
_diffrn_reflns_number 11417
_diffrn_reflns_theta_full 25.25
_diffrn_reflns_theta_max 27.65
_diffrn_reflns_theta_min 2.10
_exptl_absorpt_coefficient_mu 1.632
_exptl_absorpt_correction_T_max 0.7734
_exptl_absorpt_correction_T_min 0.5278
_exptl_absorpt_correction_type integration
_exptl_absorpt_process_details 'SADABS (Sheldrick, 2008)'
_exptl_crystal_colour colourless
_exptl_crystal_density_diffrn 1.381
_exptl_crystal_density_method 'not measured'
_exptl_crystal_description prism
_exptl_crystal_F_000 552
_exptl_crystal_size_max 0.45
_exptl_crystal_size_mid 0.28
_exptl_crystal_size_min 0.17
_refine_diff_density_max 0.744
_refine_diff_density_min -0.727
_refine_diff_density_rms 0.050
_refine_ls_abs_structure_details 'Flack H D (1983), Acta Cryst. A39, 876-881'
_refine_ls_abs_structure_Flack 0.016(6)
_refine_ls_extinction_method none
_refine_ls_goodness_of_fit_ref 1.073
_refine_ls_hydrogen_treatment constr
_refine_ls_matrix_type full
_refine_ls_number_parameters 632
_refine_ls_number_reflns 11417
_refine_ls_number_restraints 3
_refine_ls_restrained_S_all 1.073
_refine_ls_R_factor_all 0.0401
_refine_ls_R_factor_gt 0.0355
_refine_ls_shift/su_max 0.001
_refine_ls_shift/su_mean 0.000
_refine_ls_structure_factor_coef Fsqd
_refine_ls_weighting_details 'calc w=1/[\s^2^(Fo^2^)+(0.0424P)^2^+0.2928P] where P=(Fo^2^+2Fc^2^)/3'
_refine_ls_weighting_scheme calc
_refine_ls_wR_factor_gt 0.0955
_refine_ls_wR_factor_ref 0.0978
_reflns_number_gt 10245
_reflns_number_total 11417
_reflns_threshold_expression I>2\s(I)
_cod_data_source_file nchem.1150-s3.cif
_cod_data_source_block 2b
_cod_depositor_comments
;
The following automatic conversions were performed:

'_symmetry_cell_setting' value 'Triclinic' changed to 'triclinic'
according to /home/saulius/struct/CIF-dictionaries/cif_core.dic
dictionary named 'cif_core.dic' version 2.4.1 from 2010-06-29.

Automatic conversion script
Id: cif_fix_values 1891 2012-01-12 08:04:46Z andrius 
;
_cod_database_code 1507994

loop_
_symmetry_equiv_pos_as_xyz
'x, y, z'

loop_
_atom_site_label
_atom_site_type_symbol
_atom_site_fract_x
_atom_site_fract_y
_atom_site_fract_z
_atom_site_U_iso_or_equiv
_atom_site_adp_type
_atom_site_occupancy
_atom_site_symmetry_multiplicity
_atom_site_calc_flag
_atom_site_refinement_flags
BrA Br -0.04805(4) 0.23432(3) 0.43936(3) 0.06757(11) Uani 1 1 d .
O1A O 0.1971(2) 0.19331(17) 0.19581(12) 0.0304(4) Uani 1 1 d .
O2A O 0.1742(2) 0.01030(18) 0.26952(11) 0.0325(4) Uani 1 1 d .
O3A O 0.16374(17) 0.20072(15) -0.03052(12) 0.0284(3) Uani 1 1 d .
O4A O -0.06076(18) 0.25890(17) 0.01541(12) 0.0285(3) Uani 1 1 d .
N1A N -0.1680(2) -0.1528(2) -0.07805(15) 0.0302(4) Uani 1 1 d .
H1NA H -0.2396 -0.1241 -0.0454 0.036 Uiso 1 1 calc R
N2A N 0.0890(2) -0.1409(2) -0.10537(14) 0.0295(4) Uani 1 1 d .
H2NA H 0.1802 -0.1045 -0.0899 0.035 Uiso 1 1 calc R
C1A C 0.1727(2) 0.0705(2) 0.19397(15) 0.0243(4) Uani 1 1 d .
C2A C 0.1375(2) -0.0308(2) 0.10607(14) 0.0252(4) Uani 1 1 d .
H2AA H 0.1063 -0.1216 0.1213 0.030 Uiso 1 1 calc R
H2BA H 0.2281 -0.0422 0.0744 0.030 Uiso 1 1 calc R
C3A C 0.0130(2) 0.0180(2) 0.04083(15) 0.0239(4) Uani 1 1 d .
H3A H -0.0785 0.0238 0.0731 0.029 Uiso 1 1 calc R
C4A C 0.2325(4) 0.0963(4) 0.35651(19) 0.0492(8) Uani 1 1 d .
H4AA H 0.1993 0.1912 0.3569 0.059 Uiso 1 1 calc R
H4BA H 0.3426 0.1005 0.3634 0.059 Uiso 1 1 calc R
C5A C 0.1769(3) 0.0359(3) 0.43476(17) 0.0407(7) Uani 1 1 d .
C6A C 0.0586(3) 0.0862(3) 0.4785(2) 0.0414(6) Uani 1 1 d .
C7A C 0.0138(3) 0.0323(4) 0.5546(2) 0.0435(7) Uani 1 1 d .
H7A H -0.0667 0.0694 0.5845 0.052 Uiso 1 1 calc R
C8A C 0.0873(3) -0.0747(3) 0.58558(19) 0.0417(7) Uani 1 1 d .
H8A H 0.0566 -0.1126 0.6366 0.050 Uiso 1 1 calc R
C9A C 0.2056(4) -0.1274(3) 0.5431(2) 0.0441(7) Uani 1 1 d .
H9A H 0.2560 -0.2010 0.5655 0.053 Uiso 1 1 calc R
C10A C 0.2512(4) -0.0747(4) 0.46902(19) 0.0458(7) Uani 1 1 d .
H10A H 0.3328 -0.1122 0.4404 0.055 Uiso 1 1 calc R
C11A C 0.1471(3) 0.3460(2) -0.04325(18) 0.0324(5) Uani 1 1 d .
C12A C -0.0232(3) 0.3583(3) -0.04459(19) 0.0327(5) Uani 1 1 d .
C13A C 0.2368(3) 0.4338(3) 0.0395(2) 0.0466(7) Uani 1 1 d .
H13A H 0.1971 0.4167 0.0962 0.056 Uiso 1 1 calc R
H13B H 0.2301 0.5315 0.0334 0.056 Uiso 1 1 calc R
H13C H 0.3411 0.4099 0.0421 0.056 Uiso 1 1 calc R
C14A C 0.2069(4) 0.3700(4) -0.1312(2) 0.0546(8) Uani 1 1 d .
H14A H 0.1491 0.3117 -0.1838 0.066 Uiso 1 1 calc R
H14B H 0.3114 0.3470 -0.1285 0.066 Uiso 1 1 calc R
H14C H 0.1991 0.4671 -0.1386 0.066 Uiso 1 1 calc R
C15A C -0.0706(4) 0.4985(3) -0.0050(2) 0.0505(7) Uani 1 1 d .
H15A H -0.0149 0.5285 0.0561 0.061 Uiso 1 1 calc R
H15B H -0.1773 0.4930 0.0009 0.061 Uiso 1 1 calc R
H15C H -0.0503 0.5650 -0.0461 0.061 Uiso 1 1 calc R
C16A C -0.1104(4) 0.3070(4) -0.1397(2) 0.0513(7) Uani 1 1 d .
H16A H -0.0799 0.2151 -0.1633 0.062 Uiso 1 1 calc R
H16B H -0.0898 0.3708 -0.1825 0.062 Uiso 1 1 calc R
H16C H -0.2171 0.3025 -0.1339 0.062 Uiso 1 1 calc R
C17A C -0.2036(3) -0.2550(3) -0.15523(18) 0.0344(6) Uani 1 1 d .
C18A C -0.0887(3) -0.2985(3) -0.20778(17) 0.0360(6) Uani 1 1 d .
C19A C 0.0613(3) -0.2425(2) -0.18333(17) 0.0309(5) Uani 1 1 d .
C20A C 0.1726(4) -0.2901(3) -0.23389(19) 0.0407(6) Uani 1 1 d .
H20A H 0.2722 -0.2541 -0.2163 0.049 Uiso 1 1 calc R
C21A C 0.1382(5) -0.3924(3) -0.3119(2) 0.0526(8) Uani 1 1 d .
H21A H 0.2153 -0.4238 -0.3472 0.063 Uiso 1 1 calc R
C22A C -0.0028(5) -0.4470(3) -0.3378(2) 0.0591(10) Uani 1 1 d .
H22A H -0.0225 -0.5154 -0.3911 0.071 Uiso 1 1 calc R
C23A C -0.1205(4) -0.4043(3) -0.28734(19) 0.0452(7) Uani 1 1 d .
C24A C -0.2687(5) -0.4594(3) -0.3085(2) 0.0604(11) Uani 1 1 d .
H24A H -0.2930 -0.5285 -0.3609 0.072 Uiso 1 1 calc R
C25A C -0.3772(4) -0.4169(4) -0.2564(3) 0.0586(10) Uani 1 1 d .
H25A H -0.4750 -0.4581 -0.2722 0.070 Uiso 1 1 calc R
C26A C -0.3481(3) -0.3133(3) -0.1795(2) 0.0456(7) Uani 1 1 d .
H26A H -0.4257 -0.2831 -0.1443 0.055 Uiso 1 1 calc R
B1A B 0.0453(3) 0.1627(3) 0.01087(17) 0.0229(5) Uani 1 1 d .
B2A B -0.0226(3) -0.0937(2) -0.05029(17) 0.0256(5) Uani 1 1 d .
BrB Br 0.66871(4) -0.06675(3) -0.32719(2) 0.06803(12) Uani 1 1 d .
O1B O 0.41623(19) -0.02772(17) -0.08249(12) 0.0296(4) Uani 1 1 d .
O2B O 0.4808(2) 0.13581(18) -0.16400(11) 0.0344(4) Uani 1 1 d .
O3B O 0.66396(18) -0.06590(16) 0.09624(11) 0.0257(3) Uani 1 1 d .
O4B O 0.47660(18) -0.02709(16) 0.18706(11) 0.0278(3) Uani 1 1 d .
N1B N 0.7443(2) 0.3209(2) 0.17731(13) 0.0262(4) Uani 1 1 d .
H1NB H 0.8000 0.2887 0.1346 0.031 Uiso 1 1 calc R
N2B N 0.5065(2) 0.3292(2) 0.23646(13) 0.0273(4) Uani 1 1 d .
H2NB H 0.4123 0.3004 0.2315 0.033 Uiso 1 1 calc R
C1B C 0.4813(2) 0.0797(2) -0.08656(15) 0.0240(4) Uani 1 1 d .
C2B C 0.5747(2) 0.1693(2) -0.00808(14) 0.0234(4) Uani 1 1 d .
H2AB H 0.5717 0.2666 -0.0183 0.028 Uiso 1 1 calc R
H2BB H 0.6793 0.1432 -0.0072 0.028 Uiso 1 1 calc R
C3B C 0.5217(2) 0.1569(2) 0.08556(14) 0.0207(4) Uani 1 1 d .
H3B H 0.4117 0.1662 0.0791 0.025 Uiso 1 1 calc R
C4B C 0.3900(4) 0.0647(3) -0.24569(18) 0.0411(7) Uani 1 1 d .
H4AB H 0.2834 0.0793 -0.2410 0.049 Uiso 1 1 calc R
H4BB H 0.4045 -0.0355 -0.2528 0.049 Uiso 1 1 calc R
C5B C 0.4390(3) 0.1241(3) -0.32676(17) 0.0334(6) Uani 1 1 d .
C6B C 0.5599(3) 0.0779(3) -0.36959(18) 0.0389(6) Uani 1 1 d .
C7B C 0.6055(3) 0.1333(3) -0.44449(19) 0.0409(6) Uani 1 1 d .
H7B H 0.6878 0.0983 -0.4735 0.049 Uiso 1 1 calc R
C8B C 0.5303(3) 0.2387(3) -0.47565(18) 0.0386(6) Uani 1 1 d .
H8B H 0.5612 0.2780 -0.5261 0.046 Uiso 1 1 calc R
C9B C 0.4090(4) 0.2886(3) -0.4337(2) 0.0395(6) Uani 1 1 d .
H9B H 0.3563 0.3610 -0.4560 0.047 Uiso 1 1 calc R
C10B C 0.3653(3) 0.2326(3) -0.35955(18) 0.0384(6) Uani 1 1 d .
H10B H 0.2836 0.2686 -0.3303 0.046 Uiso 1 1 calc R
C11B C 0.6533(3) -0.1870(2) 0.14394(18) 0.0289(5) Uani 1 1 d .
C12B C 0.5572(3) -0.1376(2) 0.22264(16) 0.0317(5) Uani 1 1 d .
C13B C 0.5750(3) -0.3035(3) 0.07231(19) 0.0402(6) Uani 1 1 d .
H13D H 0.4749 -0.2776 0.0516 0.048 Uiso 1 1 calc R
H13E H 0.5680 -0.3878 0.1001 0.048 Uiso 1 1 calc R
H13F H 0.6321 -0.3197 0.0193 0.048 Uiso 1 1 calc R
C14B C 0.8092(3) -0.2237(3) 0.1761(2) 0.0426(6) Uani 1 1 d .
H14D H 0.8580 -0.1478 0.2215 0.051 Uiso 1 1 calc R
H14E H 0.8663 -0.2394 0.1231 0.051 Uiso 1 1 calc R
H14F H 0.8044 -0.3076 0.2045 0.051 Uiso 1 1 calc R
C15B C 0.4445(4) -0.2445(3) 0.2416(2) 0.0497(7) Uani 1 1 d .
H15D H 0.3862 -0.2861 0.1835 0.060 Uiso 1 1 calc R
H15E H 0.3779 -0.2004 0.2838 0.060 Uiso 1 1 calc R
H15F H 0.4964 -0.3162 0.2699 0.060 Uiso 1 1 calc R
C16B C 0.6508(4) -0.0696(3) 0.31185(19) 0.0559(8) Uani 1 1 d .
H16D H 0.7203 0.0011 0.2978 0.067 Uiso 1 1 calc R
H16E H 0.7067 -0.1396 0.3396 0.067 Uiso 1 1 calc R
H16F H 0.5852 -0.0270 0.3552 0.067 Uiso 1 1 calc R
C17B C 0.8092(3) 0.4173(2) 0.25233(17) 0.0292(5) Uani 1 1 d .
C18B C 0.7153(3) 0.4707(2) 0.31912(16) 0.0293(5) Uani 1 1 d .
C19B C 0.5619(3) 0.4272(2) 0.31162(16) 0.0305(5) Uani 1 1 d .
C20B C 0.4748(3) 0.4824(3) 0.37736(17) 0.0377(6) Uani 1 1 d .
H20B H 0.3726 0.4533 0.3724 0.045 Uiso 1 1 calc R
C21B C 0.5376(4) 0.5819(3) 0.45189(18) 0.0493(8) Uani 1 1 d .
H21B H 0.4765 0.6194 0.4967 0.059 Uiso 1 1 calc R
C22B C 0.6815(4) 0.6249(3) 0.46097(19) 0.0493(8) Uani 1 1 d .
H22B H 0.7204 0.6921 0.5120 0.059 Uiso 1 1 calc R
C23B C 0.7775(4) 0.5714(3) 0.39521(18) 0.0421(7) Uani 1 1 d .
C24B C 0.9294(4) 0.6149(3) 0.4014(2) 0.0520(8) Uani 1 1 d .
H24B H 0.9716 0.6834 0.4508 0.062 Uiso 1 1 calc R
C25B C 1.0148(4) 0.5596(3) 0.3374(2) 0.0483(7) Uani 1 1 d .
H25B H 1.1170 0.5890 0.3434 0.058 Uiso 1 1 calc R
C26B C 0.9572(3) 0.4604(3) 0.2626(2) 0.0372(6) Uani 1 1 d .
H26B H 1.0202 0.4228 0.2190 0.045 Uiso 1 1 calc R
B1B B 0.5521(3) 0.0174(2) 0.12146(17) 0.0217(5) Uani 1 1 d .
B2B B 0.5935(3) 0.2733(2) 0.16738(17) 0.0236(5) Uani 1 1 d .

loop_
_atom_site_aniso_label
_atom_site_aniso_U_11
_atom_site_aniso_U_22
_atom_site_aniso_U_33
_atom_site_aniso_U_23
_atom_site_aniso_U_13
_atom_site_aniso_U_12
BrA 0.0809(2) 0.0643(2) 0.0628(2) 0.03305(17) -0.00057(18) 0.00654(18)
O1A 0.0378(9) 0.0246(8) 0.0273(9) 0.0012(7) 0.0023(7) -0.0038(7)
O2A 0.0439(10) 0.0331(8) 0.0189(7) 0.0037(6) 0.0016(7) -0.0114(7)
O3A 0.0303(8) 0.0205(7) 0.0368(9) 0.0080(6) 0.0080(7) 0.0049(6)
O4A 0.0277(8) 0.0293(8) 0.0324(8) 0.0132(7) 0.0076(6) 0.0064(6)
N1A 0.0336(10) 0.0248(9) 0.0305(10) 0.0057(8) -0.0044(8) -0.0030(8)
N2A 0.0353(10) 0.0254(9) 0.0250(10) 0.0002(8) -0.0014(8) -0.0070(8)
C1A 0.0251(10) 0.0274(10) 0.0194(10) 0.0026(8) 0.0011(8) -0.0016(8)
C2A 0.0318(11) 0.0228(9) 0.0204(10) 0.0034(8) 0.0003(8) 0.0002(8)
C3A 0.0244(10) 0.0227(9) 0.0239(10) 0.0037(8) 0.0008(8) -0.0013(8)
C4A 0.068(2) 0.0535(18) 0.0202(12) -0.0044(12) 0.0038(12) -0.0287(16)
C5A 0.0538(17) 0.0463(15) 0.0180(11) 0.0009(11) -0.0002(11) -0.0213(13)
C6A 0.0491(16) 0.0445(15) 0.0294(13) 0.0113(11) -0.0043(11) -0.0096(13)
C7A 0.0435(15) 0.0555(18) 0.0336(14) 0.0163(13) 0.0039(12) -0.0043(13)
C8A 0.0468(16) 0.0514(17) 0.0270(13) 0.0120(12) 0.0013(11) -0.0118(13)
C9A 0.0520(17) 0.0424(15) 0.0357(15) 0.0061(12) -0.0010(12) -0.0060(13)
C10A 0.0468(16) 0.0578(19) 0.0286(14) -0.0030(13) 0.0057(12) -0.0164(14)
C11A 0.0359(12) 0.0228(10) 0.0431(13) 0.0133(9) 0.0121(10) 0.0076(9)
C12A 0.0349(13) 0.0318(12) 0.0370(13) 0.0178(10) 0.0100(10) 0.0087(10)
C13A 0.0474(15) 0.0288(12) 0.0623(18) 0.0102(12) -0.0014(13) -0.0037(11)
C14A 0.0603(19) 0.0544(18) 0.063(2) 0.0321(16) 0.0330(16) 0.0157(15)
C15A 0.0583(17) 0.0386(14) 0.0644(19) 0.0232(13) 0.0212(15) 0.0254(13)
C16A 0.0502(16) 0.0653(19) 0.0419(15) 0.0260(14) -0.0032(13) 0.0043(14)
C17A 0.0480(14) 0.0236(11) 0.0286(12) 0.0094(9) -0.0143(10) -0.0059(10)
C18A 0.0623(17) 0.0232(11) 0.0199(11) 0.0066(9) -0.0082(11) -0.0060(11)
C19A 0.0512(14) 0.0212(10) 0.0210(11) 0.0072(9) 0.0026(10) 0.0007(10)
C20A 0.0643(18) 0.0286(12) 0.0315(13) 0.0086(10) 0.0099(12) 0.0024(12)
C21A 0.098(3) 0.0329(14) 0.0294(14) 0.0053(11) 0.0164(15) 0.0111(15)
C22A 0.121(3) 0.0312(13) 0.0216(13) -0.0005(10) 0.0007(16) 0.0026(17)
C23A 0.084(2) 0.0232(11) 0.0237(12) 0.0054(10) -0.0125(13) -0.0058(13)
C24A 0.099(3) 0.0332(14) 0.0371(16) 0.0034(12) -0.0336(18) -0.0177(16)
C25A 0.069(2) 0.0432(17) 0.055(2) 0.0099(15) -0.0287(18) -0.0207(16)
C26A 0.0470(15) 0.0393(14) 0.0459(16) 0.0114(12) -0.0179(13) -0.0089(12)
B1A 0.0271(12) 0.0221(11) 0.0181(10) 0.0020(8) -0.0016(9) -0.0016(9)
B2A 0.0351(13) 0.0187(10) 0.0224(11) 0.0062(9) -0.0020(9) -0.0007(9)
BrB 0.0999(3) 0.0607(2) 0.0528(2) 0.02930(16) 0.01300(18) 0.03138(19)
O1B 0.0349(9) 0.0254(8) 0.0279(9) 0.0048(7) 0.0022(7) -0.0024(7)
O2B 0.0481(10) 0.0346(9) 0.0185(8) 0.0044(6) -0.0004(7) -0.0136(8)
O3B 0.0285(8) 0.0202(7) 0.0301(8) 0.0071(6) 0.0055(6) 0.0035(6)
O4B 0.0338(8) 0.0244(7) 0.0291(8) 0.0108(6) 0.0101(6) 0.0080(6)
N1B 0.0300(10) 0.0238(9) 0.0234(9) 0.0002(7) 0.0021(7) 0.0004(7)
N2B 0.0329(10) 0.0259(9) 0.0237(9) 0.0044(7) 0.0059(7) 0.0011(8)
C1B 0.0255(10) 0.0274(10) 0.0194(10) 0.0024(8) 0.0046(8) 0.0020(8)
C2B 0.0261(10) 0.0234(9) 0.0209(9) 0.0058(7) 0.0020(8) -0.0016(8)
C3B 0.0226(9) 0.0195(8) 0.0198(9) 0.0035(7) 0.0008(7) 0.0003(7)
C4B 0.0552(17) 0.0452(15) 0.0196(11) 0.0065(11) -0.0038(11) -0.0197(13)
C5B 0.0474(15) 0.0316(12) 0.0187(11) 0.0019(9) -0.0010(10) -0.0089(11)
C6B 0.0557(16) 0.0357(14) 0.0253(12) 0.0101(11) -0.0030(11) 0.0038(12)
C7B 0.0424(15) 0.0539(17) 0.0275(13) 0.0112(12) 0.0034(11) -0.0006(13)
C8B 0.0483(16) 0.0420(15) 0.0250(12) 0.0118(11) -0.0024(11) -0.0103(12)
C9B 0.0548(17) 0.0325(13) 0.0301(13) 0.0078(11) -0.0031(12) -0.0002(12)
C10B 0.0470(15) 0.0419(14) 0.0239(12) 0.0009(11) 0.0011(11) -0.0009(12)
C11B 0.0332(12) 0.0197(10) 0.0361(13) 0.0095(9) 0.0057(10) 0.0038(9)
C12B 0.0435(13) 0.0260(10) 0.0290(11) 0.0118(9) 0.0062(10) 0.0096(9)
C13B 0.0492(15) 0.0266(11) 0.0447(14) 0.0007(10) 0.0129(12) -0.0016(10)
C14B 0.0363(13) 0.0385(13) 0.0572(17) 0.0198(12) 0.0056(12) 0.0092(10)
C15B 0.0654(19) 0.0342(14) 0.0604(19) 0.0230(13) 0.0316(15) 0.0107(13)
C16B 0.083(2) 0.0559(18) 0.0275(13) 0.0067(12) -0.0053(13) 0.0184(16)
C17B 0.0355(12) 0.0221(11) 0.0292(12) 0.0074(9) -0.0042(9) 0.0018(9)
C18B 0.0445(13) 0.0201(10) 0.0223(11) 0.0059(9) -0.0041(9) 0.0022(9)
C19B 0.0524(15) 0.0208(10) 0.0202(11) 0.0072(8) 0.0050(10) 0.0079(10)
C20B 0.0607(17) 0.0301(12) 0.0265(12) 0.0091(10) 0.0158(11) 0.0097(11)
C21B 0.095(3) 0.0339(14) 0.0232(13) 0.0041(11) 0.0224(14) 0.0189(15)
C22B 0.092(2) 0.0317(13) 0.0215(12) -0.0012(10) 0.0024(13) 0.0023(14)
C23B 0.0709(19) 0.0278(12) 0.0240(12) 0.0015(10) -0.0079(12) 0.0034(12)
C24B 0.065(2) 0.0376(15) 0.0440(17) 0.0016(13) -0.0234(15) -0.0080(14)
C25B 0.0442(15) 0.0375(14) 0.0566(18) 0.0051(13) -0.0174(13) -0.0046(12)
C26B 0.0377(13) 0.0278(11) 0.0432(15) 0.0073(10) -0.0086(11) -0.0010(10)
B1B 0.0237(11) 0.0189(10) 0.0214(11) 0.0015(8) 0.0004(9) -0.0006(8)
B2B 0.0322(13) 0.0194(10) 0.0199(11) 0.0065(9) -0.0005(9) 0.0047(9)

loop_
_atom_type_symbol
_atom_type_description
_atom_type_scat_dispersion_real
_atom_type_scat_dispersion_imag
_atom_type_scat_source
C C 0.0033 0.0016 'International Tables Vol C Tables 4.2.6.8 and 6.1.1.4'
H H 0.0000 0.0000 'International Tables Vol C Tables 4.2.6.8 and 6.1.1.4'
B B 0.0013 0.0007 'International Tables Vol C Tables 4.2.6.8 and 6.1.1.4'
N N 0.0061 0.0033 'International Tables Vol C Tables 4.2.6.8 and 6.1.1.4'
O O 0.0106 0.0060 'International Tables Vol C Tables 4.2.6.8 and 6.1.1.4'
Br Br -0.2901 2.4595 'International Tables Vol C Tables 4.2.6.8 and 6.1.1.4'

loop_
_geom_angle_atom_site_label_1
_geom_angle_atom_site_label_2
_geom_angle_atom_site_label_3
_geom_angle
C1A O2A C4A 115.9(2)
B1A O3A C11A 106.81(17)
B1A O4A C12A 106.71(18)
C17A N1A B2A 123.0(2)
C19A N2A B2A 123.1(2)
O1A C1A O2A 123.7(2)
O1A C1A C2A 123.7(2)
O2A C1A C2A 112.60(19)
C1A C2A C3A 111.42(18)
C2A C3A B1A 115.48(17)
C2A C3A B2A 109.63(17)
B1A C3A B2A 108.37(18)
O2A C4A C5A 109.0(2)
C6A C5A C10A 117.6(3)
C6A C5A C4A 122.7(3)
C10A C5A C4A 119.6(3)
C5A C6A C7A 121.5(3)
C5A C6A BrA 121.3(2)
C7A C6A BrA 117.2(3)
C8A C7A C6A 119.4(3)
C7A C8A C9A 120.4(3)
C10A C9A C8A 120.8(3)
C9A C10A C5A 120.3(3)
O3A C11A C14A 109.4(2)
O3A C11A C13A 106.7(2)
C14A C11A C13A 110.3(2)
O3A C11A C12A 101.81(18)
C14A C11A C12A 114.4(2)
C13A C11A C12A 113.4(2)
O4A C12A C15A 108.8(2)
O4A C12A C16A 106.2(2)
C15A C12A C16A 110.8(2)
O4A C12A C11A 101.79(18)
C15A C12A C11A 115.0(2)
C16A C12A C11A 113.3(2)
C26A C17A N1A 121.4(3)
C26A C17A C18A 120.5(2)
N1A C17A C18A 118.0(2)
C17A C18A C19A 121.7(2)
C17A C18A C23A 119.7(3)
C19A C18A C23A 118.5(3)
C20A C19A N2A 122.0(2)
C20A C19A C18A 120.7(2)
N2A C19A C18A 117.2(2)
C19A C20A C21A 119.6(3)
C22A C21A C20A 121.4(3)
C21A C22A C23A 121.3(3)
C22A C23A C24A 124.4(3)
C22A C23A C18A 118.4(3)
C24A C23A C18A 117.2(3)
C25A C24A C23A 122.1(3)
C24A C25A C26A 121.3(3)
C17A C26A C25A 119.2(3)
O3A B1A O4A 113.2(2)
O3A B1A C3A 126.6(2)
O4A B1A C3A 119.8(2)
N1A B2A N2A 116.8(2)
N1A B2A C3A 120.9(2)
N2A B2A C3A 122.2(2)
C1B O2B C4B 117.15(19)
B1B O3B C11B 107.08(18)
B1B O4B C12B 108.15(17)
C17B N1B B2B 122.9(2)
C19B N2B B2B 123.5(2)
O1B C1B O2B 123.7(2)
O1B C1B C2B 126.1(2)
O2B C1B C2B 110.22(18)
C1B C2B C3B 112.41(17)
C2B C3B B1B 115.17(18)
C2B C3B B2B 113.90(17)
B1B C3B B2B 105.06(17)
O2B C4B C5B 106.7(2)
C6B C5B C10B 117.4(3)
C6B C5B C4B 122.1(3)
C10B C5B C4B 120.4(3)
C5B C6B C7B 122.1(3)
C5B C6B BrB 119.9(2)
C7B C6B BrB 118.0(2)
C8B C7B C6B 119.2(3)
C7B C8B C9B 120.3(3)
C10B C9B C8B 119.9(3)
C9B C10B C5B 121.2(3)
O3B C11B C14B 108.43(19)
O3B C11B C13B 106.2(2)
C14B C11B C13B 110.5(2)
O3B C11B C12B 103.01(17)
C14B C11B C12B 115.1(2)
C13B C11B C12B 112.8(2)
O4B C12B C15B 108.2(2)
O4B C12B C16B 105.70(19)
C15B C12B C16B 111.3(2)
O4B C12B C11B 102.67(17)
C15B C12B C11B 115.2(2)
C16B C12B C11B 112.8(2)
C26B C17B N1B 122.4(2)
C26B C17B C18B 120.2(2)
N1B C17B C18B 117.4(2)
C17B C18B C19B 121.9(2)
C17B C18B C23B 118.6(2)
C19B C18B C23B 119.5(2)
C20B C19B N2B 122.7(3)
C20B C19B C18B 120.0(2)
N2B C19B C18B 117.4(2)
C19B C20B C21B 119.9(3)
C22B C21B C20B 121.5(3)
C21B C22B C23B 121.2(3)
C24B C23B C22B 123.1(3)
C24B C23B C18B 119.0(3)
C22B C23B C18B 117.9(3)
C25B C24B C23B 120.3(3)
C24B C25B C26B 121.9(3)
C17B C26B C25B 119.9(3)
O4B B1B O3B 113.4(2)
O4B B1B C3B 122.2(2)
O3B B1B C3B 124.1(2)
N1B B2B N2B 117.0(2)
N1B B2B C3B 123.0(2)
N2B B2B C3B 119.9(2)

loop_
_geom_bond_atom_site_label_1
_geom_bond_atom_site_label_2
_geom_bond_distance
BrA C6A 1.901(3)
O1A C1A 1.214(3)
O2A C1A 1.334(3)
O2A C4A 1.460(3)
O3A B1A 1.358(3)
O3A C11A 1.478(3)
O4A B1A 1.373(3)
O4A C12A 1.465(3)
N1A C17A 1.401(3)
N1A B2A 1.412(3)
N2A C19A 1.399(3)
N2A B2A 1.414(3)
C1A C2A 1.508(3)
C2A C3A 1.537(3)
C3A B1A 1.575(3)
C3A B2A 1.598(3)
C4A C5A 1.498(4)
C5A C6A 1.381(5)
C5A C10A 1.426(5)
C6A C7A 1.400(4)
C7A C8A 1.373(5)
C8A C9A 1.378(5)
C9A C10A 1.371(4)
C11A C14A 1.504(4)
C11A C13A 1.519(4)
C11A C12A 1.550(3)
C12A C15A 1.512(4)
C12A C16A 1.535(4)
C17A C26A 1.396(4)
C17A C18A 1.406(4)
C18A C19A 1.433(4)
C18A C23A 1.442(3)
C19A C20A 1.375(4)
C20A C21A 1.409(4)
C21A C22A 1.358(6)
C22A C23A 1.408(6)
C23A C24A 1.412(5)
C24A C25A 1.354(6)
C25A C26A 1.400(5)
BrB C6B 1.901(3)
O1B C1B 1.201(3)
O2B C1B 1.338(3)
O2B C4B 1.450(3)
O3B B1B 1.376(3)
O3B C11B 1.474(3)
O4B B1B 1.356(3)
O4B C12B 1.460(3)
N1B C17B 1.403(3)
N1B B2B 1.412(3)
N2B C19B 1.389(3)
N2B B2B 1.416(3)
C1B C2B 1.502(3)
C2B C3B 1.530(3)
C3B B1B 1.563(3)
C3B B2B 1.596(3)
C4B C5B 1.506(4)
C5B C6B 1.382(4)
C5B C10B 1.397(4)
C6B C7B 1.395(4)
C7B C8B 1.369(5)
C8B C9B 1.389(4)
C9B C10B 1.382(4)
C11B C14B 1.514(4)
C11B C13B 1.530(3)
C11B C12B 1.558(3)
C12B C15B 1.513(4)
C12B C16B 1.531(4)
C17B C26B 1.375(4)
C17B C18B 1.426(4)
C18B C19B 1.426(4)
C18B C23B 1.430(3)
C19B C20B 1.379(4)
C20B C21B 1.410(4)
C21B C22B 1.342(5)
C22B C23B 1.429(5)
C23B C24B 1.414(5)
C24B C25B 1.350(5)
C25B C26B 1.398(4)

loop_
_geom_torsion_atom_site_label_1
_geom_torsion_atom_site_label_2
_geom_torsion_atom_site_label_3
_geom_torsion_atom_site_label_4
_geom_torsion
C4A O2A C1A O1A -10.3(4)
C4A O2A C1A C2A 169.7(2)
O1A C1A C2A C3A -50.2(3)
O2A C1A C2A C3A 129.8(2)
C1A C2A C3A B1A 58.4(2)
C1A C2A C3A B2A -178.90(18)
C1A O2A C4A C5A 159.4(3)
O2A C4A C5A C6A -100.3(3)
O2A C4A C5A C10A 82.3(3)
C10A C5A C6A C7A 0.8(4)
C4A C5A C6A C7A -176.6(3)
C10A C5A C6A BrA 179.55(19)
C4A C5A C6A BrA 2.1(4)
C5A C6A C7A C8A -1.2(4)
BrA C6A C7A C8A -179.9(2)
C6A C7A C8A C9A 0.9(4)
C7A C8A C9A C10A -0.4(4)
C8A C9A C10A C5A 0.1(4)
C6A C5A C10A C9A -0.3(4)
C4A C5A C10A C9A 177.2(2)
B1A O3A C11A C14A -146.0(2)
B1A O3A C11A C13A 94.7(2)
B1A O3A C11A C12A -24.5(2)
B1A O4A C12A C15A -148.1(2)
B1A O4A C12A C16A 92.6(2)
B1A O4A C12A C11A -26.2(2)
O3A C11A C12A O4A 30.3(2)
C14A C11A C12A O4A 148.2(2)
C13A C11A C12A O4A -83.9(2)
O3A C11A C12A C15A 147.7(2)
C14A C11A C12A C15A -94.4(3)
C13A C11A C12A C15A 33.5(3)
O3A C11A C12A C16A -83.3(2)
C14A C11A C12A C16A 34.6(3)
C13A C11A C12A C16A 162.5(2)
B2A N1A C17A C26A 178.6(2)
B2A N1A C17A C18A -1.0(4)
C26A C17A C18A C19A -178.6(3)
N1A C17A C18A C19A 0.9(4)
C26A C17A C18A C23A 0.0(4)
N1A C17A C18A C23A 179.5(2)
B2A N2A C19A C20A -177.7(2)
B2A N2A C19A C18A 0.9(3)
C17A C18A C19A C20A 177.7(2)
C23A C18A C19A C20A -0.9(4)
C17A C18A C19A N2A -0.9(4)
C23A C18A C19A N2A -179.5(2)
N2A C19A C20A C21A -179.9(2)
C18A C19A C20A C21A 1.6(4)
C19A C20A C21A C22A -1.0(4)
C20A C21A C22A C23A -0.4(5)
C21A C22A C23A C24A -177.9(3)
C21A C22A C23A C18A 1.1(4)
C17A C18A C23A C22A -179.1(3)
C19A C18A C23A C22A -0.5(4)
C17A C18A C23A C24A 0.0(4)
C19A C18A C23A C24A 178.7(3)
C22A C23A C24A C25A 178.4(3)
C18A C23A C24A C25A -0.7(5)
C23A C24A C25A C26A 1.4(5)
N1A C17A C26A C25A -178.9(3)
C18A C17A C26A C25A 0.7(4)
C24A C25A C26A C17A -1.3(5)
C11A O3A B1A O4A 9.0(3)
C11A O3A B1A C3A -178.8(2)
C12A O4A B1A O3A 12.0(3)
C12A O4A B1A C3A -160.8(2)
C2A C3A B1A O3A 55.9(3)
B2A C3A B1A O3A -67.5(3)
C2A C3A B1A O4A -132.4(2)
B2A C3A B1A O4A 104.2(2)
C17A N1A B2A N2A 1.0(3)
C17A N1A B2A C3A -177.4(2)
C19A N2A B2A N1A -0.9(3)
C19A N2A B2A C3A 177.4(2)
C2A C3A B2A N1A 124.0(2)
B1A C3A B2A N1A -109.1(2)
C2A C3A B2A N2A -54.3(3)
B1A C3A B2A N2A 72.6(3)
C4B O2B C1B O1B 3.2(4)
C4B O2B C1B C2B -177.4(2)
O1B C1B C2B C3B -29.6(3)
O2B C1B C2B C3B 150.95(19)
C1B C2B C3B B1B 71.4(2)
C1B C2B C3B B2B -167.12(18)
C1B O2B C4B C5B -165.2(2)
O2B C4B C5B C6B 83.9(3)
O2B C4B C5B C10B -94.0(3)
C10B C5B C6B C7B -1.9(4)
C4B C5B C6B C7B -179.8(2)
C10B C5B C6B BrB 178.63(19)
C4B C5B C6B BrB 0.7(3)
C5B C6B C7B C8B 1.3(4)
BrB C6B C7B C8B -179.2(2)
C6B C7B C8B C9B -0.7(4)
C7B C8B C9B C10B 0.8(4)
C8B C9B C10B C5B -1.4(4)
C6B C5B C10B C9B 1.9(4)
C4B C5B C10B C9B 179.8(2)
B1B O3B C11B C14B -140.6(2)
B1B O3B C11B C13B 100.7(2)
B1B O3B C11B C12B -18.1(2)
B1B O4B C12B C15B -143.0(2)
B1B O4B C12B C16B 97.7(2)
B1B O4B C12B C11B -20.8(2)
O3B C11B C12B O4B 23.2(2)
C14B C11B C12B O4B 141.1(2)
C13B C11B C12B O4B -90.8(2)
O3B C11B C12B C15B 140.6(2)
C14B C11B C12B C15B -101.5(3)
C13B C11B C12B C15B 26.6(3)
O3B C11B C12B C16B -90.1(2)
C14B C11B C12B C16B 27.7(3)
C13B C11B C12B C16B 155.9(2)
B2B N1B C17B C26B 178.3(2)
B2B N1B C17B C18B -1.8(3)
C26B C17B C18B C19B -179.1(2)
N1B C17B C18B C19B 1.0(3)
C26B C17B C18B C23B 1.4(4)
N1B C17B C18B C23B -178.6(2)
B2B N2B C19B C20B 178.8(2)
B2B N2B C19B C18B -1.0(3)
C17B C18B C19B C20B -179.4(2)
C23B C18B C19B C20B 0.1(4)
C17B C18B C19B N2B 0.4(3)
C23B C18B C19B N2B 180.0(2)
N2B C19B C20B C21B -179.8(2)
C18B C19B C20B C21B 0.1(4)
C19B C20B C21B C22B -0.1(4)
C20B C21B C22B C23B 0.0(5)
C21B C22B C23B C24B 179.2(3)
C21B C22B C23B C18B 0.1(4)
C17B C18B C23B C24B 0.3(4)
C19B C18B C23B C24B -179.3(3)
C17B C18B C23B C22B 179.4(2)
C19B C18B C23B C22B -0.2(4)
C22B C23B C24B C25B 179.4(3)
C18B C23B C24B C25B -1.5(5)
C23B C24B C25B C26B 1.2(5)
N1B C17B C26B C25B 178.2(2)
C18B C17B C26B C25B -1.8(4)
C24B C25B C26B C17B 0.5(5)
C12B O4B B1B O3B 10.3(2)
C12B O4B B1B C3B -164.65(19)
C11B O3B B1B O4B 5.8(2)
C11B O3B B1B C3B -179.28(19)
C2B C3B B1B O4B -160.21(19)
B2B C3B B1B O4B 73.6(2)
C2B C3B B1B O3B 25.4(3)
B2B C3B B1B O3B -100.8(2)
C17B N1B B2B N2B 1.2(3)
C17B N1B B2B C3B -176.1(2)
C19B N2B B2B N1B 0.3(3)
C19B N2B B2B C3B 177.7(2)
C2B C3B B2B N1B -40.1(3)
B1B C3B B2B N1B 86.8(3)
C2B C3B B2B N2B 142.7(2)
B1B C3B B2B N2B -90.4(2)

loop_
_cod_related_entry_id
_cod_related_entry_database
_cod_related_entry_code
1 ChemSpider 26285858
